data_4025050
loop_
_publ_author_name
'Jing Li'
'Wangqing Kong'
'Yihua Yu'
'Chunling Fu'
'Shengming Ma'

_publ_section_title
;
Studies on Electrophilic Reaction of Tertiary 2,3-Allenols with NBS in H2O
or Aqueous MeCN: An Efficient Selective Synthesis of 2-Bromoallylic
Ketones, 1,2-Allenyl Ketones, or 3-Bromo-2,5-dihydrofurans
;
_journal_name_full 'Journal of Organic Chemistry'
_journal_page_first 8733
_journal_page_last 8738
_journal_paper_doi 10.1021/jo9018717
_journal_volume 74
_journal_year 2009
_chemical_formula_sum 'C12 H12 O'
_chemical_formula_weight 172.22
_chemical_name_systematic
; 
 ? 
;
_space_group_IT_number 14
_symmetry_cell_setting monoclinic
_symmetry_space_group_name_Hall '-P 2yn'
_symmetry_space_group_name_H-M 'P 1 21/n 1'
_atom_sites_solution_hydrogens geom
_atom_sites_solution_primary direct
_atom_sites_solution_secondary difmap
_audit_creation_method SHELXL-97
_cell_angle_alpha 90.00
_cell_angle_beta 93.7300(10)
_cell_angle_gamma 90.00
_cell_formula_units_Z 4
_cell_length_a 7.5594(3)
_cell_length_b 13.6697(5)
_cell_length_c 9.4364(3)
_cell_measurement_temperature 173(2)
_cell_volume 973.04(6)
_computing_structure_refinement 'SHELXL-97 (Sheldrick, 1997)'
_computing_structure_solution 'SHELXS-97 (Sheldrick, 1990)'
_diffrn_ambient_temperature 173(2)
_diffrn_measured_fraction_theta_full 0.995
_diffrn_measured_fraction_theta_max 0.995
_diffrn_radiation_monochromator graphite
_diffrn_radiation_source 'fine-focus sealed tube'
_diffrn_radiation_type MoK\a
_diffrn_radiation_wavelength 0.71073
_diffrn_reflns_av_R_equivalents 0.0170
_diffrn_reflns_av_sigmaI/netI 0.0108
_diffrn_reflns_limit_h_max 8
_diffrn_reflns_limit_h_min -8
_diffrn_reflns_limit_k_max 16
_diffrn_reflns_limit_k_min -16
_diffrn_reflns_limit_l_max 11
_diffrn_reflns_limit_l_min -11
_diffrn_reflns_number 11007
_diffrn_reflns_theta_full 25.01
_diffrn_reflns_theta_max 25.01
_diffrn_reflns_theta_min 2.63
_exptl_absorpt_coefficient_mu 0.073
_exptl_absorpt_correction_T_max 1
_exptl_absorpt_correction_T_min 0.867411
_exptl_absorpt_correction_type multi-scan
_exptl_crystal_colour colorless
_exptl_crystal_density_diffrn 1.176
_exptl_crystal_density_method 'not measured'
_exptl_crystal_description block
_exptl_crystal_F_000 368
_exptl_crystal_size_max 0.627
_exptl_crystal_size_mid 0.622
_exptl_crystal_size_min 0.591
_refine_diff_density_max 0.249
_refine_diff_density_min -0.202
_refine_diff_density_rms 0.033
_refine_ls_extinction_method none
_refine_ls_goodness_of_fit_ref 1.073
_refine_ls_hydrogen_treatment mixed
_refine_ls_matrix_type full
_refine_ls_number_parameters 126
_refine_ls_number_reflns 1704
_refine_ls_number_restraints 0
_refine_ls_restrained_S_all 1.073
_refine_ls_R_factor_all 0.0411
_refine_ls_R_factor_gt 0.0373
_refine_ls_shift/su_max 0.000
_refine_ls_shift/su_mean 0.000
_refine_ls_structure_factor_coef Fsqd
_refine_ls_weighting_details 'calc w=1/[\s^2^(Fo^2^)+(0.0463P)^2^+0.3342P] where P=(Fo^2^+2Fc^2^)/3'
_refine_ls_weighting_scheme calc
_refine_ls_wR_factor_gt 0.0997
_refine_ls_wR_factor_ref 0.1044
_reflns_number_gt 1535
_reflns_number_total 1704
_reflns_threshold_expression >2sigma(I)
_cod_data_source_file jo9018717_si_002.cif
_cod_data_source_block z
_cod_depositor_comments
;
The following automatic conversions were performed:
'_symmetry_cell_setting' value 'Monoclinic' changed to 'monoclinic'
according to '/home/saulius/struct/CIF-dictionaries/cif_core.dic'
dictionary named 'cif_core.dic' version 2.4.1 from 2010-06-29.

Automatic conversion script
Id: cif_fix_enum 1527 2010-12-29 10:47:43Z saulius 
;
_cod_original_sg_symbol_H-M P2(1)/n
_cod_database_code 4025050

loop_
_symmetry_equiv_pos_as_xyz
'x, y, z'
'-x+1/2, y+1/2, -z+1/2'
'-x, -y, -z'
'x-1/2, -y-1/2, z-1/2'

loop_
_atom_site_label
_atom_site_type_symbol
_atom_site_fract_x
_atom_site_fract_y
_atom_site_fract_z
_atom_site_U_iso_or_equiv
_atom_site_adp_type
_atom_site_occupancy
_atom_site_symmetry_multiplicity
_atom_site_calc_flag
_atom_site_refinement_flags
_atom_site_disorder_assembly
_atom_site_disorder_group
O1 O 0.21744(14) 0.55399(7) 0.34281(12) 0.0479(3) Uani 1 1 d . . .
C1 C 0.1640(2) 0.60442(11) 0.10349(16) 0.0471(4) Uani 1 1 d . . .
H1A H 0.2126 0.5399 0.0827 0.071 Uiso 1 1 calc R . .
H1B H 0.2377 0.6554 0.0642 0.071 Uiso 1 1 calc R . .
H1C H 0.0427 0.6095 0.0605 0.071 Uiso 1 1 calc R . .
C2 C 0.16212(17) 0.61743(10) 0.26156(15) 0.0356(3) Uani 1 1 d . . .
C3 C 0.09224(17) 0.71150(9) 0.31521(14) 0.0312(3) Uani 1 1 d . . .
C4 C 0.08031(16) 0.72686(9) 0.47067(14) 0.0312(3) Uani 1 1 d . . .
C5 C 0.01622(18) 0.65454(10) 0.55813(15) 0.0368(3) Uani 1 1 d . . .
H5A H -0.0215 0.5934 0.5190 0.044 Uiso 1 1 calc R . .
C6 C 0.0077(2) 0.67205(11) 0.70175(16) 0.0422(4) Uani 1 1 d . . .
H6A H -0.0355 0.6226 0.7612 0.051 Uiso 1 1 calc R . .
C7 C 0.06169(19) 0.76091(11) 0.75975(15) 0.0417(4) Uani 1 1 d . . .
H7A H 0.0562 0.7716 0.8589 0.050 Uiso 1 1 calc R . .
C8 C 0.12387(18) 0.83482(10) 0.67505(15) 0.0369(3) Uani 1 1 d . . .
C9 C 0.13256(17) 0.81611(10) 0.53083(14) 0.0335(3) Uani 1 1 d . . .
H9A H 0.1755 0.8658 0.4715 0.040 Uiso 1 1 calc R . .
C10 C 0.1776(2) 0.93263(11) 0.73659(17) 0.0482(4) Uani 1 1 d . . .
H10A H 0.1628 0.9324 0.8390 0.072 Uiso 1 1 calc R . .
H10B H 0.1029 0.9838 0.6912 0.072 Uiso 1 1 calc R . .
H10C H 0.3020 0.9454 0.7197 0.072 Uiso 1 1 calc R . .
C11 C 0.05053(16) 0.78232(9) 0.22403(14) 0.0326(3) Uani 1 1 d . . .
C12 C 0.0127(2) 0.85319(10) 0.13699(15) 0.0379(3) Uani 1 1 d . . .
H12B H -0.104(2) 0.8610(11) 0.0926(17) 0.044(4) Uiso 1 1 d . . .
H12A H 0.106(2) 0.9009(13) 0.1156(18) 0.052(5) Uiso 1 1 d . . .

loop_
_atom_site_aniso_label
_atom_site_aniso_U_11
_atom_site_aniso_U_22
_atom_site_aniso_U_33
_atom_site_aniso_U_23
_atom_site_aniso_U_13
_atom_site_aniso_U_12
O1 0.0546(7) 0.0348(6) 0.0552(7) 0.0027(5) 0.0112(5) 0.0105(5)
C1 0.0548(9) 0.0413(8) 0.0459(9) -0.0126(7) 0.0086(7) 0.0020(7)
C2 0.0324(7) 0.0313(7) 0.0439(8) -0.0040(6) 0.0069(6) -0.0021(5)
C3 0.0271(6) 0.0297(7) 0.0369(7) -0.0022(5) 0.0036(5) -0.0020(5)
C4 0.0254(6) 0.0309(7) 0.0373(7) -0.0014(5) 0.0036(5) 0.0034(5)
C5 0.0348(7) 0.0335(7) 0.0426(8) -0.0007(6) 0.0056(6) -0.0002(5)
C6 0.0429(8) 0.0424(8) 0.0423(8) 0.0072(6) 0.0105(6) 0.0027(6)
C7 0.0425(8) 0.0492(9) 0.0338(7) -0.0014(6) 0.0052(6) 0.0082(6)
C8 0.0327(7) 0.0390(8) 0.0391(8) -0.0056(6) 0.0020(6) 0.0063(6)
C9 0.0300(7) 0.0321(7) 0.0388(8) -0.0004(6) 0.0048(5) 0.0024(5)
C10 0.0523(9) 0.0457(9) 0.0465(9) -0.0134(7) 0.0021(7) 0.0025(7)
C11 0.0290(7) 0.0328(7) 0.0364(7) -0.0084(6) 0.0040(5) -0.0025(5)
C12 0.0426(8) 0.0335(7) 0.0372(8) -0.0022(6) 0.0000(6) 0.0012(6)

loop_
_atom_type_symbol
_atom_type_description
_atom_type_scat_dispersion_real
_atom_type_scat_dispersion_imag
_atom_type_scat_source
C C 0.0033 0.0016 'International Tables Vol C Tables 4.2.6.8 and 6.1.1.4'
H H 0.0000 0.0000 'International Tables Vol C Tables 4.2.6.8 and 6.1.1.4'
O O 0.0106 0.0060 'International Tables Vol C Tables 4.2.6.8 and 6.1.1.4'

loop_
_geom_angle_atom_site_label_1
_geom_angle_atom_site_label_2
_geom_angle_atom_site_label_3
_geom_angle
_geom_angle_site_symmetry_1
_geom_angle_site_symmetry_3
_geom_angle_publ_flag
C2 C1 H1A 109.5 . . ?
C2 C1 H1B 109.5 . . ?
H1A C1 H1B 109.5 . . ?
C2 C1 H1C 109.5 . . ?
H1A C1 H1C 109.5 . . ?
H1B C1 H1C 109.5 . . ?
O1 C2 C3 121.12(13) . . ?
O1 C2 C1 121.15(12) . . ?
C3 C2 C1 117.73(12) . . ?
C11 C3 C4 120.74(11) . . ?
C11 C3 C2 119.08(12) . . ?
C4 C3 C2 120.07(11) . . ?
C9 C4 C5 118.70(12) . . ?
C9 C4 C3 119.42(12) . . ?
C5 C4 C3 121.88(12) . . ?
C6 C5 C4 119.84(13) . . ?
C6 C5 H5A 120.1 . . ?
C4 C5 H5A 120.1 . . ?
C5 C6 C7 120.60(14) . . ?
C5 C6 H6A 119.7 . . ?
C7 C6 H6A 119.7 . . ?
C6 C7 C8 120.89(13) . . ?
C6 C7 H7A 119.6 . . ?
C8 C7 H7A 119.6 . . ?
C7 C8 C9 117.95(13) . . ?
C7 C8 C10 121.18(13) . . ?
C9 C8 C10 120.86(13) . . ?
C8 C9 C4 122.02(13) . . ?
C8 C9 H9A 119.0 . . ?
C4 C9 H9A 119.0 . . ?
C8 C10 H10A 109.5 . . ?
C8 C10 H10B 109.5 . . ?
H10A C10 H10B 109.5 . . ?
C8 C10 H10C 109.5 . . ?
H10A C10 H10C 109.5 . . ?
H10B C10 H10C 109.5 . . ?
C12 C11 C3 178.37(14) . . ?
C11 C12 H12B 121.4(9) . . ?
C11 C12 H12A 119.5(10) . . ?
H12B C12 H12A 119.1(14) . . ?

loop_
_geom_bond_atom_site_label_1
_geom_bond_atom_site_label_2
_geom_bond_distance
_geom_bond_site_symmetry_2
_geom_bond_publ_flag
O1 C2 1.2137(17) . ?
C1 C2 1.503(2) . ?
C1 H1A 0.9800 . ?
C1 H1B 0.9800 . ?
C1 H1C 0.9800 . ?
C2 C3 1.4912(18) . ?
C3 C11 1.3197(19) . ?
C3 C4 1.4905(19) . ?
C4 C9 1.3919(18) . ?
C4 C5 1.3947(19) . ?
C5 C6 1.382(2) . ?
C5 H5A 0.9500 . ?
C6 C7 1.383(2) . ?
C6 H6A 0.9500 . ?
C7 C8 1.389(2) . ?
C7 H7A 0.9500 . ?
C8 C9 1.3905(19) . ?
C8 C10 1.503(2) . ?
C9 H9A 0.9500 . ?
C10 H10A 0.9800 . ?
C10 H10B 0.9800 . ?
C10 H10C 0.9800 . ?
C11 C12 1.290(2) . ?
C12 H12B 0.958(17) . ?
C12 H12A 0.992(18) . ?

loop_
_geom_torsion_atom_site_label_1
_geom_torsion_atom_site_label_2
_geom_torsion_atom_site_label_3
_geom_torsion_atom_site_label_4
_geom_torsion
_geom_torsion_site_symmetry_1
_geom_torsion_site_symmetry_2
_geom_torsion_site_symmetry_3
_geom_torsion_site_symmetry_4
_geom_torsion_publ_flag
O1 C2 C3 C11 173.06(13) . . . . ?
C1 C2 C3 C11 -6.13(19) . . . . ?
O1 C2 C3 C4 -3.32(19) . . . . ?
C1 C2 C3 C4 177.49(12) . . . . ?
C11 C3 C4 C9 -39.38(18) . . . . ?
C2 C3 C4 C9 136.94(12) . . . . ?
C11 C3 C4 C5 139.91(14) . . . . ?
C2 C3 C4 C5 -43.77(18) . . . . ?
C9 C4 C5 C6 -0.8(2) . . . . ?
C3 C4 C5 C6 179.94(12) . . . . ?
C4 C5 C6 C7 0.2(2) . . . . ?
C5 C6 C7 C8 0.6(2) . . . . ?
C6 C7 C8 C9 -0.9(2) . . . . ?
C6 C7 C8 C10 178.14(13) . . . . ?
C7 C8 C9 C4 0.38(19) . . . . ?
C10 C8 C9 C4 -178.69(12) . . . . ?
C5 C4 C9 C8 0.46(19) . . . . ?
C3 C4 C9 C8 179.77(12) . . . . ?
C4 C3 C11 C12 51(5) . . . . ?
C2 C3 C11 C12 -125(5) . . . . ?

loop_
_cod_related_entry_id
_cod_related_entry_database
_cod_related_entry_code
1 ChemSpider 30659089
